data_7127921
loop_
_publ_author_name
'Cabelof, Alyssa C.'
'Carta, Veronica'
'Caulton, Kenneth G.'

_publ_section_title
;
 A proton-responsive ligand becomes a dimetal linker for multisubstrate
 assembly <i>via</i> nitrate deoxygenation.
;
_journal_issue 22
_journal_name_full 'Chemical communications (Cambridge, England)'
_journal_page_first 2780
_journal_page_last 2783
_journal_paper_doi 10.1039/d0cc07886g
_journal_volume 57
_journal_year 2021
_chemical_formula_moiety 'C30 H25 N7 Ni O3'
_chemical_formula_sum 'C30 H25 N7 Ni O3'
_chemical_formula_weight 590.28
_space_group_crystal_system monoclinic
_space_group_IT_number 14
_space_group_name_Hall '-P 2ybc'
_space_group_name_H-M_alt 'P 1 21/c 1'
_atom_sites_solution_hydrogens mixed
_audit_creation_date 2020-11-16
_audit_creation_method
;
Olex2 1.3
(compiled 2020.07.31 svn.rc2a77460 for OlexSys, GUI svn.r6145)
;
_audit_update_record
;
2020-11-16 deposited with the CCDC.	2021-02-08 downloaded from the CCDC.
;
_cell_angle_alpha 90
_cell_angle_beta 102.497(7)
_cell_angle_gamma 90
_cell_formula_units_Z 8
_cell_length_a 15.327(3)
_cell_length_b 26.533(6)
_cell_length_c 15.588(4)
_cell_measurement_reflns_used 2198
_cell_measurement_temperature 173.15
_cell_measurement_theta_max 17.19
_cell_measurement_theta_min 2.61
_cell_volume 6189(2)
_computing_cell_refinement 'SAINT V8.38A (?, 2016)'
_computing_data_reduction 'SAINT V8.38A (?, 2016)'
_computing_molecular_graphics 'Olex2 1.3 (Dolomanov et al., 2009)'
_computing_publication_material 'Olex2 1.3 (Dolomanov et al., 2009)'
_computing_structure_refinement 'XL  (Sheldrick, 2008)'
_computing_structure_solution 'SHELXT 2014/5 (Sheldrick, 2014)'
_diffrn_ambient_temperature 173.15
_diffrn_measured_fraction_theta_full 0.986
_diffrn_measured_fraction_theta_max 0.986
_diffrn_measurement_device_type 'Bruker APEX-II CCD'
_diffrn_measurement_method '\f and \w scans'
_diffrn_radiation_type MoK\a
_diffrn_radiation_wavelength 0.71073
_diffrn_reflns_av_R_equivalents 0.1329
_diffrn_reflns_av_unetI/netI 0.2146
_diffrn_reflns_Laue_measured_fraction_full 0.986
_diffrn_reflns_Laue_measured_fraction_max 0.986
_diffrn_reflns_limit_h_max 15
_diffrn_reflns_limit_h_min -18
_diffrn_reflns_limit_k_max 31
_diffrn_reflns_limit_k_min -21
_diffrn_reflns_limit_l_max 18
_diffrn_reflns_limit_l_min -18
_diffrn_reflns_number 38979
_diffrn_reflns_point_group_measured_fraction_full 0.986
_diffrn_reflns_point_group_measured_fraction_max 0.986
_diffrn_reflns_theta_full 25.138
_diffrn_reflns_theta_max 25.138
_diffrn_reflns_theta_min 2.036
_diffrn_source_current 30.0
_diffrn_source_power 1.35
_diffrn_source_voltage 45.0
_diffrn_standards_number 0
_exptl_absorpt_coefficient_mu 0.668
_exptl_absorpt_correction_T_max 0.7452
_exptl_absorpt_correction_T_min 0.6108
_exptl_absorpt_correction_type multi-scan
_exptl_absorpt_process_details 'SADABS-2016/2 (Bruker,2016/2)'
_exptl_crystal_colour 'light blue'
_exptl_crystal_colour_modifier light
_exptl_crystal_colour_primary blue
_exptl_crystal_density_diffrn 1.267
_exptl_crystal_description plate
_exptl_crystal_F_000 2448
_exptl_crystal_preparation synthesized
_exptl_crystal_recrystallization_method 'vapor diffusion of diethyl ether into a THF solution'
_exptl_crystal_size_max 0.39
_exptl_crystal_size_mid 0.14
_exptl_crystal_size_min 0.08
_refine_diff_density_max 0.284
_refine_diff_density_min -0.326
_refine_diff_density_rms 0.067
_refine_ls_extinction_method none
_refine_ls_goodness_of_fit_ref 0.918
_refine_ls_hydrogen_treatment mixed
_refine_ls_matrix_type full
_refine_ls_number_parameters 802
_refine_ls_number_reflns 10921
_refine_ls_number_restraints 1112
_refine_ls_restrained_S_all 0.877
_refine_ls_R_factor_all 0.2075
_refine_ls_R_factor_gt 0.0670
_refine_ls_shift/su_max 0.001
_refine_ls_shift/su_mean 0.000
_refine_ls_structure_factor_coef Fsqd
_refine_ls_weighting_details 'w=1/[\s^2^(Fo^2^)+(0.0787P)^2^] where P=(Fo^2^+2Fc^2^)/3'
_refine_ls_weighting_scheme calc
_refine_ls_wR_factor_gt 0.1367
_refine_ls_wR_factor_ref 0.1869
_reflns_Friedel_coverage 0.000
_reflns_number_gt 4088
_reflns_number_total 10921
_reflns_threshold_expression 'I > 2\s(I)'
_cod_data_source_file d0cc07886g2.cif
_cod_data_source_block 19086_0ma_pl_sq
_cod_depositor_comments 'Adding full bibliography for 7127916--7127921.cif.'
_cod_database_code 7127921
_shelx_shelxl_version_number 2017/1
_shelx_space_group_comment
;
The symmetry employed for this shelxl refinement is uniquely defined
by the following loop, which should always be used as a source of
symmetry information in preference to the above space-group names.
They are only intended as comments.
;
_shelx_estimated_absorpt_t_max 0.949
_shelx_estimated_absorpt_t_min 0.781
_olex2_refinement_description
;
1. Fixed Uiso
 At 1.2 times of:
  All C(H) groups, All N(H) groups
 At 1.5 times of:
  All C(H,H,H) groups
2. Restrained distances
 C23-C25 \\sim C23A-C25A
 with sigma of 0.04
 C23-C27 \\sim C23A-C27A
 with sigma of 0.04
 C20-C23 \\sim C20-C23A
 with sigma of 0.02
 C24-C26 \\sim C24A-C26A
 with sigma of 0.04
 C26-C27 \\sim C26A-C27A
 with sigma of 0.02
 C23-C28 \\sim C23A-C28A
 with sigma of 0.02
 C25-C26 \\sim C25A-C26A
 with sigma of 0.02
 C27-C28 \\sim C27A-C28A
 with sigma of 0.02
 C25-C27 \\sim C25A-C27A
 with sigma of 0.04
 C20-C24 \\sim C20-C24A
 with sigma of 0.04
 C24-C28 \\sim C24A-C28A
 with sigma of 0.04
 C23-C24 \\sim C23A-C24A
 with sigma of 0.02
 C24-C25 \\sim C24A-C25A
 with sigma of 0.02
 C20-C28 \\sim C20-C28A
 with sigma of 0.04
 C26-C28 \\sim C26A-C28A
 with sigma of 0.04
 C61-C62 \\sim C61A-C62A
 with sigma of 0.02
 C60-C61 \\sim C60A-C61A
 with sigma of 0.02
 C62-C63 \\sim C62A-C63A
 with sigma of 0.02
 C63-C64 \\sim C63A-C64A
 with sigma of 0.02
 C61-C63 \\sim C61A-C63A
 with sigma of 0.04
 C62-C64 \\sim C62A-C64A
 with sigma of 0.04
 C56-C60 \\sim C56-C60A
 with sigma of 0.04
 C56-C64 \\sim C56-C64A
 with sigma of 0.04
 C56-C59 \\sim C56-C59A
 with sigma of 0.02
 C59-C61 \\sim C59A-C61A
 with sigma of 0.04
 C59-C63 \\sim C59A-C63A
 with sigma of 0.04
 C59-C60 \\sim C59A-C60A
 with sigma of 0.02
 C59-C64 \\sim C59A-C64A
 with sigma of 0.02
 C60-C62 \\sim C60A-C62A
 with sigma of 0.04
 C60-C64 \\sim C60A-C64A
 with sigma of 0.04
 C77-C82 \\sim C77A-C82A
 with sigma of 0.02
 C77-C79 \\sim C77A-C79A
 with sigma of 0.04
 C80-C82 \\sim C80A-C82A
 with sigma of 0.04
 C79-C80 \\sim C79A-C80A
 with sigma of 0.02
 C74-C77 \\sim C74-C77A
 with sigma of 0.02
 C81-C82 \\sim C81A-C82A
 with sigma of 0.02
 C78-C79 \\sim C78A-C79A
 with sigma of 0.02
 C80-C81 \\sim C80A-C81A
 with sigma of 0.02
 C79-C81 \\sim C79A-C81A
 with sigma of 0.04
 C77-C81 \\sim C77A-C81A
 with sigma of 0.04
 C77-C78 \\sim C77A-C78A
 with sigma of 0.02
 C78-C80 \\sim C78A-C80A
 with sigma of 0.04
 C74-C78 \\sim C74-C78A
 with sigma of 0.04
 C78-C82 \\sim C78A-C82A
 with sigma of 0.04
 C74-C82 \\sim C74-C82A
 with sigma of 0.04
 Ni2-N2 \\sim Ni2-N2A
 with sigma of 0.04
 O7-N2 \\sim O7A-N2A
 with sigma of 0.02
 O7-O9 \\sim O7A-O9A
 with sigma of 0.04
 O7-O8 \\sim O7A-O8A
 with sigma of 0.04
 O9-N2 \\sim O9A-N2A
 with sigma of 0.02
 O8-O9 \\sim O8A-O9A
 with sigma of 0.04
 Ni2-O8 \\sim Ni2-O8A
 with sigma of 0.02
 O8-N2 \\sim O8A-N2A
 with sigma of 0.02
 Ni2-O7 \\sim Ni2-O7A
 with sigma of 0.02
 O3-O4 \\sim O3A-O4A
 with sigma of 0.04
 O2-O4 \\sim O2A-O4A
 with sigma of 0.04
 Ni1-O2 \\sim Ni1-O2A
 with sigma of 0.02
 Ni1-N1 \\sim Ni1-N1A
 with sigma of 0.04
 O4-N1 \\sim O4A-N1A
 with sigma of 0.02
 Ni1-O3 \\sim Ni1-O3A
 with sigma of 0.02
 O2-O3 \\sim O2A-O3A
 with sigma of 0.04
 O2-N1 \\sim O2A-N1A
 with sigma of 0.02
 O3-N1 \\sim O3A-N1A
 with sigma of 0.02
3. Restrained planarity
 C59, C60, C61, C62, C63, C64
 with sigma of 0.1
 C59A, C60A, C61A, C62A, C63A, C64A
 with sigma of 0.1
4. Rigid bond restraints
 C59A, C60A
 with sigma for 1-2 distances of 0.01 and sigma for 1-3 distances of 0.01
 C60A, C61A
 with sigma for 1-2 distances of 0.01 and sigma for 1-3 distances of 0.01
5. Uiso/Uaniso restraints and constraints
C59A \\sim C60A: within 2A with sigma of 0.04 and sigma for terminal atoms of
0.08 within 2A
C60A \\sim C61A: within 2A with sigma of 0.04 and sigma for terminal atoms of
0.08 within 2A
Uanis(C23A) = Uanis(C23)
Uanis(C27A) = Uanis(C27)
Uanis(C24A) = Uanis(C24)
Uanis(C28) = Uanis(C28A)
Uanis(C26A) = Uanis(C26)
Uanis(C25A) = Uanis(C25)
Uanis(C59A) = Uanis(C59)
Uanis(C63A) = Uanis(C63)
Uanis(C61A) = Uanis(C61)
Uanis(C64A) = Uanis(C64)
Uanis(C62A) = Uanis(C62)
Uanis(C60A) = Uanis(C60)
Uanis(C79) = Uanis(C79A) = Uanis(C80) = Uanis(C80A)
Uanis(C81) = Uanis(C81A)
Uanis(C77) = Uanis(C77A)
Uanis(C78) = Uanis(C78A)
Uanis(C82) = Uanis(C82A)
Uanis(O7A) = Uanis(O7) = Uanis(N2A) = Uanis(N2) = Uanis(O8A) = Uanis(O8)
Uanis(O9A) = Uanis(O9)
Uanis(O4) = Uanis(O4A)
Uanis(O3A) = Uanis(O3) = Uanis(N1A) = Uanis(N1) = Uanis(O2A) = Uanis(O2)
6. Rigid body (RIGU) restrains
 All non-hydrogen atoms
 with sigma for 1-2 distances of 0.004 and sigma for 1-3 distances of 0.004
7. Others
 Sof(C23A)=Sof(C24A)=Sof(H24A)=Sof(C25A)=Sof(H25A)=Sof(C26A)=Sof(H26A)=
 Sof(C27A)=Sof(H27A)=Sof(C28A)=Sof(H28A)=1-FVAR(1)
 Sof(C23)=Sof(C24)=Sof(H24)=Sof(C25)=Sof(H25)=Sof(C26)=Sof(H26)=Sof(C27)=
 Sof(H27)=Sof(C28)=Sof(H28)=FVAR(1)
 Sof(C59A)=Sof(C64A)=Sof(H64A)=Sof(C63A)=Sof(H63A)=Sof(C62A)=Sof(H62A)=
 Sof(C60A)=Sof(H60A)=Sof(C61A)=Sof(H61A)=1-FVAR(2)
 Sof(C59)=Sof(C60)=Sof(H60)=Sof(C61)=Sof(H61)=Sof(C62)=Sof(H62)=Sof(C63)=
 Sof(H63)=Sof(C64)=Sof(H64)=FVAR(2)
 Sof(C77A)=Sof(C82A)=Sof(H82A)=Sof(C81A)=Sof(H81A)=Sof(C80A)=Sof(H80A)=
 Sof(C79A)=Sof(H79A)=Sof(C78A)=Sof(H78A)=1-FVAR(3)
 Sof(C77)=Sof(C78)=Sof(H78)=Sof(C79)=Sof(H79)=Sof(C80)=Sof(H80)=Sof(C81)=
 Sof(H81)=Sof(C82)=Sof(H82)=FVAR(3)
 Sof(O8A)=Sof(O7A)=Sof(N2A)=Sof(O9A)=1-FVAR(4)
 Sof(O7)=Sof(O8)=Sof(O9)=Sof(N2)=FVAR(4)
 Sof(O3A)=Sof(N1A)=Sof(O2A)=Sof(O4A)=1-FVAR(5)
 Sof(O2)=Sof(O3)=Sof(O4)=Sof(N1)=FVAR(5)
8.a Aromatic/amide H refined with riding coordinates:
 C49(H49), C50(H50), C51(H51), C55(H55), C60(H60), C61(H61), C62(H62),
 C63(H63), C64(H64), C69(H69), C70(H70), C71(H71), C73(H73), C78(H78), C79(H79),
  C80(H80), C81(H81), C82(H82), C13(H13), C14(H14), C15(H15), C19(H19),
 C24(H24), C25(H25), C26(H26), C27(H27), C28(H28), C31(H31), C32(H32), C33(H33),
  C37(H37), C42(H42), C43(H43), C44(H44), C45(H45), C46(H46), C24A(H24A),
 C25A(H25A), C26A(H26A), C27A(H27A), C28A(H28A), C64A(H64A), C63A(H63A),
 C62A(H62A), C60A(H60A), C61A(H61A), C82A(H82A), C81A(H81A), C80A(H80A),
 C79A(H79A), C78A(H78A)
8.b Idealised Me refined as rotating group:
 C47(H47A,H47B,H47C), C65(H65A,H65B,H65C), C11(H11A,H11B,H11C), C29(H29A,H29B,
 H29C)
;
_smtbx_masks_void_probe_radius 1.2
_smtbx_masks_void_truncation_radius 1.2
_platon_squeeze_void_probe_radius 1.20
_olex2_submission_special_instructions 'No special instructions were received'

loop_
_space_group_symop_operation_xyz
'x, y, z'
'-x, y+1/2, -z+1/2'
'-x, -y, -z'
'x, -y-1/2, z-1/2'

loop_
_atom_site_label
_atom_site_type_symbol
_atom_site_fract_x
_atom_site_fract_y
_atom_site_fract_z
_atom_site_U_iso_or_equiv
_atom_site_adp_type
_atom_site_occupancy
_atom_site_site_symmetry_order
_atom_site_calc_flag
_atom_site_refinement_flags_posn
_atom_site_refinement_flags_adp
_atom_site_refinement_flags_occupancy
_atom_site_disorder_assembly
_atom_site_disorder_group
Ni1 Ni 0.32447(6) 0.54543(3) 0.29098(5) 0.0551(3) Uani 1 1 d D . . . .
O2 O 0.3991(12) 0.4770(4) 0.3046(10) 0.0584(17) Uani 0.60(4) 1 d D . P A 1
O3 O 0.2641(13) 0.4739(4) 0.2305(9) 0.0584(17) Uani 0.60(4) 1 d D . P A 1
O4 O 0.342(2) 0.4047(5) 0.255(2) 0.082(5) Uani 0.60(4) 1 d D . P A 1
N1 N 0.3355(15) 0.4500(4) 0.2632(12) 0.0584(17) Uani 0.60(4) 1 d D . P A 1
N53 N 0.2964(4) 0.52931(17) 0.4169(3) 0.0510(14) Uani 1 1 d . . . . .
N57 N 0.5083(4) 0.6022(2) 0.3671(4) 0.0501(15) Uani 1 1 d . . . . .
H57 H 0.509(4) 0.615(2) 0.323(4) 0.060 Uiso 1 1 d . U . . .
N58 N 0.4319(4) 0.57937(18) 0.3717(3) 0.0481(14) Uani 1 1 d . . . . .
N67 N 0.3460(4) 0.5547(2) 0.1618(4) 0.0635(16) Uani 1 1 d . . . . .
N75 N 0.1628(4) 0.6210(2) 0.2762(4) 0.0647(16) Uani 1 1 d . . . . .
N76 N 0.2272(4) 0.59521(19) 0.2448(4) 0.0566(15) Uani 1 1 d . . . . .
C47 C 0.1441(5) 0.4984(2) 0.3674(5) 0.074(2) Uani 1 1 d . . . . .
H47A H 0.142276 0.523500 0.320920 0.111 Uiso 1 1 calc R U . . .
H47B H 0.090866 0.501885 0.392145 0.111 Uiso 1 1 calc R U . . .
H47C H 0.145658 0.464507 0.342765 0.111 Uiso 1 1 calc R U . . .
C48 C 0.2253(5) 0.5064(2) 0.4376(5) 0.0582(18) Uani 1 1 d . . . . .
C49 C 0.2267(5) 0.4919(2) 0.5248(5) 0.067(2) Uani 1 1 d . . . . .
H49 H 0.175816 0.476149 0.538707 0.080 Uiso 1 1 calc R U . . .
C50 C 0.3008(6) 0.5004(2) 0.5891(5) 0.068(2) Uani 1 1 d . . . . .
H50 H 0.302890 0.489455 0.647542 0.081 Uiso 1 1 calc R U . . .
C51 C 0.3722(5) 0.5248(2) 0.5685(4) 0.0563(18) Uani 1 1 d . . . . .
H51 H 0.423604 0.532311 0.612836 0.068 Uiso 1 1 calc R U . . .
C52 C 0.3682(5) 0.5384(2) 0.4824(4) 0.0523(17) Uani 1 1 d . . . . .
C54 C 0.4410(4) 0.5656(2) 0.4562(4) 0.0452(15) Uani 1 1 d . . . . .
C55 C 0.5251(4) 0.5802(2) 0.5047(4) 0.0481(16) Uani 1 1 d . . . . .
H55 H 0.548343 0.574978 0.565619 0.058 Uiso 1 1 calc R U . . .
C56 C 0.5672(5) 0.6038(2) 0.4458(4) 0.0478(16) Uani 1 1 d D . . . .
C59 C 0.6577(13) 0.6224(16) 0.4608(11) 0.051(4) Uani 0.70(5) 1 d D . P B 1
C60 C 0.7098(16) 0.6254(19) 0.5449(12) 0.065(2) Uani 0.70(5) 1 d D . P B 1
H60 H 0.685781 0.616470 0.594067 0.079 Uiso 0.70(5) 1 calc R U P B 1
C61 C 0.7981(14) 0.6418(15) 0.5566(13) 0.074(5) Uani 0.70(5) 1 d D . P B 1
H61 H 0.833373 0.644648 0.614547 0.089 Uiso 0.70(5) 1 calc R U P B 1
C62 C 0.8358(11) 0.6540(12) 0.4867(13) 0.081(6) Uani 0.70(5) 1 d D . P B 1
H62 H 0.896700 0.663901 0.496503 0.097 Uiso 0.70(5) 1 calc R U P B 1
C63 C 0.7844(12) 0.6518(12) 0.4022(12) 0.087(7) Uani 0.70(5) 1 d D . P B 1
H63 H 0.808218 0.661568 0.353294 0.104 Uiso 0.70(5) 1 calc R U P B 1
C64 C 0.6964(11) 0.6347(11) 0.3908(11) 0.071(6) Uani 0.70(5) 1 d D . P B 1
H64 H 0.661627 0.631249 0.332738 0.086 Uiso 0.70(5) 1 calc R U P B 1
C65 C 0.4930(5) 0.5173(3) 0.1780(5) 0.077(2) Uani 1 1 d . . . . .
H65A H 0.505023 0.534039 0.235455 0.115 Uiso 1 1 calc R U . . .
H65B H 0.542460 0.523887 0.148817 0.115 Uiso 1 1 calc R U . . .
H65C H 0.487292 0.480954 0.186014 0.115 Uiso 1 1 calc R U . . .
C66 C 0.4070(6) 0.5377(3) 0.1220(5) 0.067(2) Uani 1 1 d . . . . .
C68 C 0.2700(5) 0.5751(3) 0.1090(5) 0.0626(19) Uani 1 1 d . . . . .
C69 C 0.2568(6) 0.5766(3) 0.0180(5) 0.084(3) Uani 1 1 d . . . . .
H69 H 0.204085 0.591090 -0.016623 0.101 Uiso 1 1 calc R U . . .
C70 C 0.3199(7) 0.5572(3) -0.0201(6) 0.089(3) Uani 1 1 d . . . . .
H70 H 0.310628 0.556497 -0.082377 0.106 Uiso 1 1 calc R U . . .
C71 C 0.3974(6) 0.5385(3) 0.0301(5) 0.085(3) Uani 1 1 d . . . . .
H71 H 0.443607 0.526346 0.003639 0.102 Uiso 1 1 calc R U . . .
C72 C 0.2068(5) 0.5964(3) 0.1553(5) 0.0606(18) Uani 1 1 d . . . . .
C73 C 0.1263(5) 0.6219(3) 0.1289(5) 0.071(2) Uani 1 1 d . . . . .
H73 H 0.094661 0.627668 0.070309 0.085 Uiso 1 1 calc R U . . .
C74 C 0.1014(5) 0.6372(3) 0.2057(5) 0.0661(19) Uani 1 1 d D . . . .
C77 C 0.0250(6) 0.6703(3) 0.2167(7) 0.071(2) Uani 0.860(5) 1 d D . P C 1
C78 C -0.0361(6) 0.6849(4) 0.1413(7) 0.092(4) Uani 0.860(5) 1 d D . P C 1
H78 H -0.027665 0.674853 0.085137 0.111 Uiso 0.860(5) 1 calc R U P C 1
C79 C -0.1087(7) 0.7140(5) 0.1478(9) 0.121(3) Uani 0.860(5) 1 d D . P C 1
H79 H -0.152466 0.722216 0.096646 0.145 Uiso 0.860(5) 1 calc R U P C 1
C80 C -0.1179(7) 0.7313(5) 0.2294(8) 0.121(3) Uani 0.860(5) 1 d D . P C 1
H80 H -0.166349 0.752760 0.233843 0.145 Uiso 0.860(5) 1 calc R U P C 1
C81 C -0.0561(6) 0.7173(4) 0.3045(7) 0.103(3) Uani 0.860(5) 1 d D . P C 1
H81 H -0.062352 0.729051 0.360406 0.123 Uiso 0.860(5) 1 calc R U P C 1
C82 C 0.0141(6) 0.6863(3) 0.2980(7) 0.081(3) Uani 0.860(5) 1 d D . P C 1
H82 H 0.055246 0.675828 0.349570 0.097 Uiso 0.860(5) 1 calc R U P C 1
Ni2 Ni 0.38681(6) 0.72908(3) 0.31148(5) 0.0504(3) Uani 1 1 d D . . . .
O7 O 0.4058(17) 0.8051(5) 0.2610(13) 0.0528(17) Uani 0.40(3) 1 d D . P D 1
O8 O 0.3445(16) 0.7964(5) 0.3713(12) 0.0528(17) Uani 0.40(3) 1 d D . P D 1
O9 O 0.375(3) 0.8714(6) 0.332(2) 0.075(4) Uani 0.40(3) 1 d D . P D 1
N2 N 0.3719(18) 0.8253(6) 0.3205(13) 0.0528(17) Uani 0.40(3) 1 d D . P D 1
N17 N 0.2691(4) 0.7334(2) 0.2091(3) 0.0559(15) Uani 1 1 d . . . . .
N21 N 0.5009(4) 0.6618(2) 0.2145(3) 0.0559(15) Uani 1 1 d . . . . .
N22 N 0.4236(4) 0.68499(18) 0.2217(3) 0.0498(14) Uani 1 1 d . . . . .
N35 N 0.5058(3) 0.73085(18) 0.4130(3) 0.0477(13) Uani 1 1 d . . . . .
N39 N 0.2738(4) 0.66311(19) 0.4208(3) 0.0468(14) Uani 1 1 d . . . . .
H39 H 0.231(4) 0.6512(19) 0.374(4) 0.056 Uiso 1 1 d . U . . .
N40 N 0.3477(3) 0.68714(17) 0.4055(3) 0.0448(13) Uani 1 1 d . . . . .
C11 C 0.1697(5) 0.7750(3) 0.2921(5) 0.080(2) Uani 1 1 d . . . . .
H11A H 0.190878 0.750537 0.339097 0.121 Uiso 1 1 calc R U . . .
H11B H 0.104998 0.779438 0.284446 0.121 Uiso 1 1 calc R U . . .
H11C H 0.199759 0.807344 0.307558 0.121 Uiso 1 1 calc R U . . .
C12 C 0.1904(5) 0.7558(3) 0.2074(5) 0.067(2) Uani 1 1 d . . . . .
C13 C 0.1285(5) 0.7632(3) 0.1277(5) 0.070(2) Uani 1 1 d . . . . .
H13 H 0.072631 0.778937 0.126803 0.084 Uiso 1 1 calc R U . . .
C14 C 0.1501(6) 0.7471(3) 0.0510(5) 0.077(2) Uani 1 1 d . . . . .
H14 H 0.109982 0.753223 -0.003532 0.093 Uiso 1 1 calc R U . . .
C15 C 0.2283(5) 0.7225(3) 0.0523(4) 0.070(2) Uani 1 1 d . . . . .
H15 H 0.242020 0.709746 -0.000146 0.084 Uiso 1 1 calc R U . . .
C16 C 0.2874(5) 0.7167(2) 0.1331(4) 0.0556(17) Uani 1 1 d . . . . .
C18 C 0.3718(5) 0.6923(2) 0.1412(4) 0.0544(17) Uani 1 1 d . . . . .
C19 C 0.4153(5) 0.6727(2) 0.0793(4) 0.0611(18) Uani 1 1 d . . . . .
H19 H 0.394461 0.671918 0.017259 0.073 Uiso 1 1 calc R U . . .
C20 C 0.4958(5) 0.6544(3) 0.1277(5) 0.0601(18) Uani 1 1 d D . . . .
C23 C 0.571(4) 0.626(5) 0.104(2) 0.070(5) Uani 0.224(12) 1 d D . P E 1
C24 C 0.572(4) 0.617(5) 0.016(2) 0.081(3) Uani 0.224(12) 1 d D . P E 1
H24 H 0.523688 0.629247 -0.028849 0.098 Uiso 0.224(12) 1 calc R U P E 1
C25 C 0.643(3) 0.591(2) -0.009(2) 0.095(4) Uani 0.224(12) 1 d D . P E 1
H25 H 0.636931 0.581159 -0.068679 0.114 Uiso 0.224(12) 1 calc R U P E 1
C26 C 0.717(3) 0.5788(18) 0.048(3) 0.102(4) Uani 0.224(12) 1 d D . P E 1
H26 H 0.768620 0.568659 0.028597 0.123 Uiso 0.224(12) 1 calc R U P E 1
C27 C 0.716(2) 0.5816(16) 0.138(2) 0.103(4) Uani 0.224(12) 1 d D . P E 1
H27 H 0.763063 0.566744 0.180330 0.124 Uiso 0.224(12) 1 calc R U P E 1
C28 C 0.6443(19) 0.6074(14) 0.163(2) 0.076(3) Uani 0.224(12) 1 d D . P E 1
H28 H 0.646631 0.611827 0.223849 0.091 Uiso 0.224(12) 1 calc R U P E 1
C29 C 0.6072(5) 0.7666(3) 0.3264(4) 0.076(2) Uani 1 1 d . . . . .
H29A H 0.574650 0.744588 0.279865 0.114 Uiso 1 1 calc R U . . .
H29B H 0.671571 0.763487 0.329617 0.114 Uiso 1 1 calc R U . . .
H29C H 0.588736 0.801629 0.313363 0.114 Uiso 1 1 calc R U . . .
C30 C 0.5870(5) 0.7515(2) 0.4123(4) 0.0566(18) Uani 1 1 d . . . . .
C31 C 0.6484(4) 0.7585(2) 0.4903(4) 0.0593(19) Uani 1 1 d . . . . .
H31 H 0.704494 0.773632 0.489818 0.071 Uiso 1 1 calc R U . . .
C32 C 0.6295(5) 0.7438(2) 0.5683(4) 0.0556(18) Uani 1 1 d . . . . .
H32 H 0.672080 0.748923 0.621669 0.067 Uiso 1 1 calc R U . . .
C33 C 0.5488(4) 0.7217(2) 0.5694(4) 0.0454(16) Uani 1 1 d . . . . .
H33 H 0.535153 0.710763 0.622961 0.054 Uiso 1 1 calc R U . . .
C34 C 0.4886(4) 0.7158(2) 0.4912(4) 0.0414(15) Uani 1 1 d . . . . .
C36 C 0.4017(4) 0.6915(2) 0.4850(4) 0.0379(14) Uani 1 1 d . . . . .
C37 C 0.3637(4) 0.6706(2) 0.5500(4) 0.0413(15) Uani 1 1 d . . . . .
H37 H 0.388750 0.669476 0.611241 0.050 Uiso 1 1 calc R U . . .
C38 C 0.2823(4) 0.6518(2) 0.5074(4) 0.0422(15) Uani 1 1 d . . . . .
C41 C 0.2119(5) 0.6273(2) 0.5423(4) 0.0494(17) Uani 1 1 d . . . . .
C42 C 0.2234(5) 0.6199(2) 0.6314(5) 0.064(2) Uani 1 1 d . . . . .
H42 H 0.279202 0.628297 0.668538 0.077 Uiso 1 1 calc R U . . .
C43 C 0.1570(6) 0.6010(3) 0.6681(5) 0.080(2) Uani 1 1 d . . . . .
H43 H 0.165636 0.597161 0.729982 0.096 Uiso 1 1 calc R U . . .
C44 C 0.0766(6) 0.5874(3) 0.6127(6) 0.085(3) Uani 1 1 d . . . . .
H44 H 0.029248 0.574982 0.637192 0.102 Uiso 1 1 calc R U . . .
C45 C 0.0648(5) 0.5918(3) 0.5239(6) 0.082(2) Uani 1 1 d . . . . .
H45 H 0.010604 0.580957 0.486582 0.098 Uiso 1 1 calc R U . . .
C46 C 0.1324(5) 0.6121(2) 0.4885(5) 0.065(2) Uani 1 1 d . . . . .
H46 H 0.124068 0.615636 0.426630 0.077 Uiso 1 1 calc R U . . .
C23A C 0.5677(13) 0.6347(12) 0.0884(7) 0.070(5) Uani 0.776(12) 1 d D . P E 2
C24A C 0.5502(13) 0.6198(14) 0.0006(7) 0.081(3) Uani 0.776(12) 1 d D . P E 2
H24A H 0.490591 0.620074 -0.033151 0.098 Uiso 0.776(12) 1 calc R U P E 2
C25A C 0.6210(10) 0.6044(6) -0.0383(8) 0.095(4) Uani 0.776(12) 1 d D . P E 2
H25A H 0.608695 0.595549 -0.098813 0.114 Uiso 0.776(12) 1 calc R U P E 2
C26A C 0.7041(10) 0.6021(5) 0.0080(10) 0.102(4) Uani 0.776(12) 1 d D . P E 2
H26A H 0.750620 0.591661 -0.019545 0.123 Uiso 0.776(12) 1 calc R U P E 2
C27A C 0.7239(8) 0.6148(5) 0.0966(8) 0.103(4) Uani 0.776(12) 1 d D . P E 2
H27A H 0.782918 0.611150 0.130639 0.124 Uiso 0.776(12) 1 calc R U P E 2
C28A C 0.6549(7) 0.6334(4) 0.1356(7) 0.076(3) Uani 0.776(12) 1 d D . P E 2
H28A H 0.668867 0.645043 0.194621 0.091 Uiso 0.776(12) 1 calc R U P E 2
C59A C 0.653(3) 0.629(4) 0.458(2) 0.051(4) Uani 0.30(5) 1 d D U P B 2
C64A C 0.681(2) 0.6523(19) 0.389(3) 0.071(6) Uani 0.30(5) 1 d D . P B 2
H64A H 0.641073 0.653763 0.333408 0.086 Uiso 0.30(5) 1 calc R U P B 2
C63A C 0.766(3) 0.674(2) 0.398(3) 0.087(7) Uani 0.30(5) 1 d D . P B 2
H63A H 0.784268 0.687964 0.348954 0.104 Uiso 0.30(5) 1 calc R U P B 2
C62A C 0.823(2) 0.673(2) 0.480(4) 0.081(6) Uani 0.30(5) 1 d D . P B 2
H62A H 0.880632 0.688112 0.488261 0.097 Uiso 0.30(5) 1 calc R U P B 2
C60A C 0.711(4) 0.629(4) 0.540(3) 0.065(2) Uani 0.30(5) 1 d D U P B 2
H60A H 0.694145 0.613179 0.588452 0.079 Uiso 0.30(5) 1 calc R U P B 2
C61A C 0.796(3) 0.651(3) 0.549(3) 0.074(5) Uani 0.30(5) 1 d D U P B 2
H61A H 0.835418 0.650225 0.605251 0.089 Uiso 0.30(5) 1 calc R U P B 2
C77A C 0.0063(15) 0.6461(19) 0.212(3) 0.071(2) Uani 0.140(5) 1 d D . P C 2
C82A C -0.029(2) 0.6234(17) 0.277(3) 0.081(3) Uani 0.140(5) 1 d D . P C 2
H82A H 0.002289 0.596834 0.311204 0.097 Uiso 0.140(5) 1 calc R U P C 2
C81A C -0.110(3) 0.639(2) 0.292(3) 0.103(3) Uani 0.140(5) 1 d D . P C 2
H81A H -0.130087 0.627553 0.342058 0.123 Uiso 0.140(5) 1 calc R U P C 2
C80A C -0.162(3) 0.672(2) 0.233(4) 0.121(3) Uani 0.140(5) 1 d D . P C 2
H80A H -0.218494 0.682122 0.241004 0.145 Uiso 0.140(5) 1 calc R U P C 2
C79A C -0.129(3) 0.689(2) 0.161(4) 0.121(3) Uani 0.140(5) 1 d D . P C 2
H79A H -0.157401 0.716781 0.126838 0.145 Uiso 0.140(5) 1 calc R U P C 2
C78A C -0.056(2) 0.666(2) 0.141(3) 0.092(4) Uani 0.140(5) 1 d D . P C 2
H78A H -0.048310 0.662663 0.082793 0.111 Uiso 0.140(5) 1 calc R U P C 2
O8A O 0.3670(11) 0.8027(3) 0.3657(8) 0.0528(17) Uani 0.60(3) 1 d D . P D 2
O7A O 0.4294(11) 0.7983(4) 0.2552(8) 0.0528(17) Uani 0.60(3) 1 d D . P D 2
N2A N 0.4012(12) 0.8251(4) 0.3098(9) 0.0528(17) Uani 0.60(3) 1 d D . P D 2
O9A O 0.3968(19) 0.8713(4) 0.3032(14) 0.075(4) Uani 0.60(3) 1 d D . P D 2
O3A O 0.2410(17) 0.4801(6) 0.2348(15) 0.0584(17) Uani 0.40(4) 1 d D . P A 2
N1A N 0.308(2) 0.4500(6) 0.2581(19) 0.0584(17) Uani 0.40(4) 1 d D . P A 2
O2A O 0.3778(16) 0.4707(6) 0.3035(16) 0.0584(17) Uani 0.40(4) 1 d D . P A 2
O4A O 0.304(3) 0.4055(7) 0.239(4) 0.082(5) Uani 0.40(4) 1 d D . P A 2

loop_
_atom_site_aniso_label
_atom_site_aniso_U_11
_atom_site_aniso_U_22
_atom_site_aniso_U_33
_atom_site_aniso_U_23
_atom_site_aniso_U_13
_atom_site_aniso_U_12
Ni1 0.0667(7) 0.0521(5) 0.0384(5) 0.0025(4) -0.0065(4) -0.0108(5)
O2 0.067(5) 0.059(2) 0.047(2) 0.0028(15) 0.007(3) -0.010(2)
O3 0.067(5) 0.059(2) 0.047(2) 0.0028(15) 0.007(3) -0.010(2)
O4 0.124(17) 0.044(3) 0.078(12) -0.005(3) 0.021(13) -0.008(5)
N1 0.067(5) 0.059(2) 0.047(2) 0.0028(15) 0.007(3) -0.010(2)
N53 0.065(4) 0.039(3) 0.045(3) 0.002(2) 0.003(3) -0.002(3)
N57 0.058(4) 0.045(3) 0.042(3) -0.001(3) -0.001(3) -0.004(3)
N58 0.058(4) 0.046(3) 0.037(3) 0.003(2) 0.001(3) -0.007(3)
N67 0.076(4) 0.069(4) 0.041(3) -0.005(3) 0.002(3) -0.020(3)
N75 0.058(4) 0.062(4) 0.059(4) 0.012(3) -0.021(3) -0.010(3)
N76 0.058(4) 0.054(3) 0.047(3) 0.009(3) -0.012(3) -0.021(3)
C47 0.081(6) 0.062(5) 0.076(5) 0.005(4) 0.012(4) -0.013(4)
C48 0.074(5) 0.034(4) 0.065(4) -0.001(3) 0.014(4) -0.006(3)
C49 0.092(6) 0.048(4) 0.069(5) -0.001(4) 0.034(4) -0.005(4)
C50 0.102(6) 0.052(4) 0.054(5) 0.001(4) 0.029(4) 0.001(4)
C51 0.073(5) 0.054(4) 0.040(4) 0.004(3) 0.010(4) 0.010(4)
C52 0.063(4) 0.051(4) 0.039(3) 0.004(3) 0.003(3) 0.004(3)
C54 0.051(4) 0.048(4) 0.034(3) -0.003(3) 0.004(3) 0.010(3)
C55 0.056(4) 0.046(4) 0.036(4) -0.005(3) -0.005(3) 0.005(3)
C56 0.055(4) 0.043(4) 0.039(4) -0.003(3) -0.004(3) 0.008(3)
C59 0.057(4) 0.044(11) 0.044(4) -0.004(4) -0.005(3) 0.001(6)
C60 0.066(5) 0.063(7) 0.055(4) -0.004(4) -0.013(4) 0.001(4)
C61 0.062(5) 0.071(14) 0.073(6) -0.010(6) -0.024(4) 0.009(6)
C62 0.051(7) 0.083(17) 0.094(7) -0.002(10) -0.014(5) -0.004(8)
C63 0.064(7) 0.100(18) 0.087(6) 0.012(9) -0.007(6) -0.019(9)
C64 0.060(7) 0.089(16) 0.057(5) 0.009(7) -0.005(5) -0.011(8)
C65 0.086(6) 0.075(5) 0.073(5) -0.007(4) 0.025(4) -0.009(4)
C66 0.089(6) 0.060(5) 0.051(4) -0.012(4) 0.012(4) -0.023(4)
C68 0.068(5) 0.072(5) 0.039(4) 0.004(4) -0.008(3) -0.034(4)
C69 0.106(7) 0.090(6) 0.047(4) 0.002(4) -0.006(4) -0.034(5)
C70 0.113(8) 0.097(7) 0.050(5) -0.008(4) 0.004(4) -0.045(5)
C71 0.106(7) 0.093(6) 0.055(4) -0.030(4) 0.014(4) -0.031(5)
C72 0.060(5) 0.061(5) 0.049(4) 0.011(3) -0.014(3) -0.034(3)
C73 0.070(5) 0.075(5) 0.055(4) 0.016(4) -0.017(4) -0.024(4)
C74 0.047(4) 0.074(5) 0.065(5) 0.017(4) -0.015(3) -0.020(3)
C77 0.041(4) 0.060(6) 0.099(5) 0.033(5) -0.012(4) -0.018(4)
C78 0.053(6) 0.101(9) 0.103(6) 0.026(6) -0.027(5) -0.016(5)
C79 0.053(5) 0.139(8) 0.155(8) 0.051(7) -0.009(6) 0.005(4)
C80 0.053(5) 0.139(8) 0.155(8) 0.051(7) -0.009(6) 0.005(4)
C81 0.042(6) 0.118(8) 0.138(8) 0.026(6) -0.004(5) 0.008(5)
C82 0.050(5) 0.092(7) 0.091(6) 0.033(5) -0.007(5) 0.005(4)
Ni2 0.0565(6) 0.0599(6) 0.0278(5) 0.0039(4) -0.0060(4) -0.0135(5)
O7 0.055(5) 0.067(2) 0.035(2) 0.0050(16) 0.006(3) -0.0129(19)
O8 0.055(5) 0.067(2) 0.035(2) 0.0050(16) 0.006(3) -0.0129(19)
O9 0.120(14) 0.059(3) 0.043(12) 0.005(3) 0.013(7) -0.013(3)
N2 0.055(5) 0.067(2) 0.035(2) 0.0050(16) 0.006(3) -0.0129(19)
N17 0.053(4) 0.069(4) 0.037(3) 0.013(3) -0.009(3) -0.025(3)
N21 0.065(4) 0.063(4) 0.035(3) 0.001(3) 0.001(3) -0.014(3)
N22 0.064(4) 0.046(3) 0.033(3) -0.002(2) -0.004(3) -0.017(3)
N35 0.056(3) 0.056(3) 0.027(3) -0.003(2) -0.001(2) -0.009(3)
N39 0.048(4) 0.051(3) 0.035(3) 0.004(3) -0.005(3) -0.008(3)
N40 0.046(3) 0.050(3) 0.033(3) 0.002(2) -0.003(2) -0.007(3)
C11 0.073(6) 0.092(6) 0.072(5) 0.012(4) 0.005(4) 0.011(4)
C12 0.065(5) 0.071(5) 0.054(4) 0.019(4) -0.007(4) -0.017(4)
C13 0.058(5) 0.073(5) 0.066(4) 0.023(4) -0.013(4) -0.014(4)
C14 0.085(6) 0.072(5) 0.059(5) 0.017(4) -0.020(4) -0.021(4)
C15 0.084(6) 0.070(5) 0.043(4) 0.014(4) -0.016(4) -0.023(4)
C16 0.064(4) 0.056(4) 0.036(3) 0.016(3) -0.012(3) -0.028(3)
C18 0.065(4) 0.060(5) 0.029(3) 0.002(3) -0.010(3) -0.032(3)
C19 0.083(5) 0.061(5) 0.034(4) 0.002(3) 0.001(3) -0.029(4)
C20 0.075(5) 0.065(5) 0.040(4) 0.000(3) 0.013(3) -0.033(3)
C23 0.083(5) 0.079(12) 0.048(5) -0.002(8) 0.014(5) -0.026(4)
C24 0.114(10) 0.083(6) 0.051(5) -0.005(7) 0.024(5) -0.030(10)
C25 0.139(9) 0.080(11) 0.079(8) -0.018(8) 0.050(6) -0.027(7)
C26 0.124(8) 0.105(11) 0.092(8) -0.012(7) 0.054(7) -0.023(8)
C27 0.095(8) 0.133(11) 0.089(8) 0.008(7) 0.037(6) -0.005(7)
C28 0.083(6) 0.088(9) 0.057(6) 0.002(6) 0.017(4) -0.016(6)
C29 0.071(6) 0.108(6) 0.048(4) -0.001(4) 0.010(4) -0.023(5)
C30 0.058(4) 0.070(4) 0.035(4) -0.004(3) -0.004(3) -0.020(4)
C31 0.045(5) 0.076(5) 0.051(4) -0.005(4) -0.002(3) -0.011(4)
C32 0.053(4) 0.056(4) 0.045(4) -0.003(3) -0.015(3) -0.005(3)
C33 0.057(4) 0.042(4) 0.030(3) -0.001(3) -0.009(3) -0.004(3)
C34 0.047(4) 0.044(4) 0.029(3) -0.001(3) -0.004(3) -0.004(3)
C36 0.044(4) 0.039(4) 0.027(3) -0.001(3) -0.001(3) 0.002(3)
C37 0.048(4) 0.048(4) 0.023(3) 0.000(3) -0.004(3) 0.002(3)
C38 0.051(4) 0.035(4) 0.038(3) 0.003(3) 0.002(3) 0.003(3)
C41 0.060(4) 0.033(4) 0.057(4) 0.004(3) 0.018(3) -0.001(3)
C42 0.069(5) 0.064(5) 0.061(4) 0.005(4) 0.017(4) -0.012(4)
C43 0.107(7) 0.080(6) 0.064(5) -0.012(4) 0.044(4) -0.027(5)
C44 0.078(6) 0.085(6) 0.102(6) -0.002(5) 0.043(5) -0.022(5)
C45 0.072(6) 0.081(6) 0.092(5) -0.003(5) 0.015(5) -0.028(4)
C46 0.063(5) 0.056(5) 0.074(5) 0.004(4) 0.014(4) -0.010(4)
C23A 0.083(5) 0.079(12) 0.048(5) -0.002(8) 0.014(5) -0.026(4)
C24A 0.114(10) 0.083(6) 0.051(5) -0.005(7) 0.024(5) -0.030(10)
C25A 0.139(9) 0.080(11) 0.079(8) -0.018(8) 0.050(6) -0.027(7)
C26A 0.124(8) 0.105(11) 0.092(8) -0.012(7) 0.054(7) -0.023(8)
C27A 0.095(8) 0.133(11) 0.089(8) 0.008(7) 0.037(6) -0.005(7)
C28A 0.083(6) 0.088(9) 0.057(6) 0.002(6) 0.017(4) -0.016(6)
C59A 0.057(4) 0.044(11) 0.044(4) -0.004(4) -0.005(3) 0.001(6)
C64A 0.060(7) 0.089(16) 0.057(5) 0.009(7) -0.005(5) -0.011(8)
C63A 0.064(7) 0.100(18) 0.087(6) 0.012(9) -0.007(6) -0.019(9)
C62A 0.051(7) 0.083(17) 0.094(7) -0.002(10) -0.014(5) -0.004(8)
C60A 0.066(5) 0.063(7) 0.055(4) -0.004(4) -0.013(4) 0.001(4)
C61A 0.062(5) 0.071(14) 0.073(6) -0.010(6) -0.024(4) 0.009(6)
C77A 0.041(4) 0.060(6) 0.099(5) 0.033(5) -0.012(4) -0.018(4)
C82A 0.050(5) 0.092(7) 0.091(6) 0.033(5) -0.007(5) 0.005(4)
C81A 0.042(6) 0.118(8) 0.138(8) 0.026(6) -0.004(5) 0.008(5)
C80A 0.053(5) 0.139(8) 0.155(8) 0.051(7) -0.009(6) 0.005(4)
C79A 0.053(5) 0.139(8) 0.155(8) 0.051(7) -0.009(6) 0.005(4)
C78A 0.053(6) 0.101(9) 0.103(6) 0.026(6) -0.027(5) -0.016(5)
O8A 0.055(5) 0.067(2) 0.035(2) 0.0050(16) 0.006(3) -0.0129(19)
O7A 0.055(5) 0.067(2) 0.035(2) 0.0050(16) 0.006(3) -0.0129(19)
N2A 0.055(5) 0.067(2) 0.035(2) 0.0050(16) 0.006(3) -0.0129(19)
O9A 0.120(14) 0.059(3) 0.043(12) 0.005(3) 0.013(7) -0.013(3)
O3A 0.067(5) 0.059(2) 0.047(2) 0.0028(15) 0.007(3) -0.010(2)
N1A 0.067(5) 0.059(2) 0.047(2) 0.0028(15) 0.007(3) -0.010(2)
O2A 0.067(5) 0.059(2) 0.047(2) 0.0028(15) 0.007(3) -0.010(2)
O4A 0.124(17) 0.044(3) 0.078(12) -0.005(3) 0.021(13) -0.008(5)

loop_
_atom_type_symbol
_atom_type_description
_atom_type_scat_dispersion_real
_atom_type_scat_dispersion_imag
_atom_type_scat_source
C C 0.0033 0.0016 'International Tables Vol C Tables 4.2.6.8 and 6.1.1.4'
H H 0.0000 0.0000 'International Tables Vol C Tables 4.2.6.8 and 6.1.1.4'
N N 0.0061 0.0033 'International Tables Vol C Tables 4.2.6.8 and 6.1.1.4'
Ni Ni 0.3393 1.1124 'International Tables Vol C Tables 4.2.6.8 and 6.1.1.4'
O O 0.0106 0.0060 'International Tables Vol C Tables 4.2.6.8 and 6.1.1.4'

loop_
_geom_angle_atom_site_label_1
_geom_angle_atom_site_label_2
_geom_angle_atom_site_label_3
_geom_angle
_geom_angle_site_symmetry_1
_geom_angle_site_symmetry_3
_geom_angle_publ_flag
O2 Ni1 O3 58.8(3) . . ?
O2 Ni1 N53 87.0(5) . . ?
N53 Ni1 O3 94.0(5) . . ?
N53 Ni1 O3A 89.6(7) . . ?
N58 Ni1 O2 88.3(5) . . ?
N58 Ni1 O3 146.9(5) . . ?
N58 Ni1 N53 79.6(2) . . ?
N58 Ni1 N67 105.2(2) . . ?
N58 Ni1 O3A 154.5(6) . . ?
N58 Ni1 O2A 96.3(6) . . ?
N67 Ni1 O2 90.2(5) . . ?
N67 Ni1 O3 80.4(5) . . ?
N67 Ni1 N53 174.5(2) . . ?
N67 Ni1 O3A 84.9(7) . . ?
N67 Ni1 O2A 93.4(7) . . ?
N76 Ni1 O2 159.7(4) . . ?
N76 Ni1 O3 101.6(5) . . ?
N76 Ni1 N53 100.3(2) . . ?
N76 Ni1 N58 111.5(2) . . ?
N76 Ni1 N67 80.8(2) . . ?
N76 Ni1 O3A 93.0(6) . . ?
N76 Ni1 O2A 152.1(6) . . ?
O2A Ni1 N53 83.1(7) . . ?
O2A Ni1 O3A 59.2(4) . . ?
N1 O2 Ni1 95.4(7) . . ?
N1 O3 Ni1 90.7(7) . . ?
O2 N1 O3 115.0(10) . . ?
O4 N1 O2 122.6(11) . . ?
O4 N1 O3 122.3(10) . . ?
C48 N53 Ni1 130.0(5) . . ?
C48 N53 C52 118.0(6) . . ?
C52 N53 Ni1 111.4(5) . . ?
N58 N57 H57 116(5) . . ?
N58 N57 C56 112.6(6) . . ?
C56 N57 H57 131(5) . . ?
N57 N58 Ni1 139.8(4) . . ?
N57 N58 C54 105.7(5) . . ?
C54 N58 Ni1 112.4(4) . . ?
C66 N67 Ni1 133.0(5) . . ?
C66 N67 C68 116.7(7) . . ?
C68 N67 Ni1 109.0(5) . . ?
C74 N75 N76 107.2(6) . . ?
N75 N76 Ni1 137.3(4) . . ?
C72 N76 Ni1 111.8(5) . . ?
C72 N76 N75 109.3(6) . . ?
H47A C47 H47B 109.5 . . ?
H47A C47 H47C 109.5 . . ?
H47B C47 H47C 109.5 . . ?
C48 C47 H47A 109.5 . . ?
C48 C47 H47B 109.5 . . ?
C48 C47 H47C 109.5 . . ?
N53 C48 C47 118.8(6) . . ?
N53 C48 C49 120.7(7) . . ?
C49 C48 C47 120.5(7) . . ?
C48 C49 H49 120.0 . . ?
C50 C49 C48 120.1(8) . . ?
C50 C49 H49 120.0 . . ?
C49 C50 H50 120.4 . . ?
C49 C50 C51 119.2(7) . . ?
C51 C50 H50 120.4 . . ?
C50 C51 H51 120.6 . . ?
C50 C51 C52 118.9(7) . . ?
C52 C51 H51 120.6 . . ?
N53 C52 C51 123.1(7) . . ?
N53 C52 C54 115.1(6) . . ?
C51 C52 C54 121.8(6) . . ?
N58 C54 C52 119.0(6) . . ?
N58 C54 C55 110.0(6) . . ?
C55 C54 C52 131.0(6) . . ?
C54 C55 H55 127.0 . . ?
C56 C55 C54 105.9(6) . . ?
C56 C55 H55 127.0 . . ?
N57 C56 C55 105.8(6) . . ?
N57 C56 C59 125.8(8) . . ?
N57 C56 C59A 122.9(15) . . ?
C55 C56 C59 128.2(8) . . ?
C55 C56 C59A 131.2(15) . . ?
C60 C59 C56 120.7(11) . . ?
C60 C59 C64 118.4(10) . . ?
C64 C59 C56 120.8(11) . . ?
C59 C60 H60 120.4 . . ?
C59 C60 C61 119.1(11) . . ?
C61 C60 H60 120.4 . . ?
C60 C61 H61 119.0 . . ?
C62 C61 C60 122.0(11) . . ?
C62 C61 H61 119.0 . . ?
C61 C62 H62 120.2 . . ?
C61 C62 C63 119.6(11) . . ?
C63 C62 H62 120.2 . . ?
C62 C63 H63 121.0 . . ?
C62 C63 C64 118.1(11) . . ?
C64 C63 H63 121.0 . . ?
C59 C64 C63 122.7(11) . . ?
C59 C64 H64 118.6 . . ?
C63 C64 H64 118.6 . . ?
H65A C65 H65B 109.5 . . ?
H65A C65 H65C 109.5 . . ?
H65B C65 H65C 109.5 . . ?
C66 C65 H65A 109.5 . . ?
C66 C65 H65B 109.5 . . ?
C66 C65 H65C 109.5 . . ?
N67 C66 C65 118.1(7) . . ?
N67 C66 C71 123.3(8) . . ?
C71 C66 C65 118.6(8) . . ?
N67 C68 C69 122.5(8) . . ?
N67 C68 C72 115.2(6) . . ?
C69 C68 C72 122.3(8) . . ?
C68 C69 H69 120.6 . . ?
C70 C69 C68 118.7(9) . . ?
C70 C69 H69 120.6 . . ?
C69 C70 H70 119.8 . . ?
C69 C70 C71 120.4(9) . . ?
C71 C70 H70 119.8 . . ?
C66 C71 H71 120.8 . . ?
C70 C71 C66 118.4(9) . . ?
C70 C71 H71 120.8 . . ?
N76 C72 C68 118.2(7) . . ?
N76 C72 C73 107.9(8) . . ?
C73 C72 C68 133.8(7) . . ?
C72 C73 H73 126.9 . . ?
C72 C73 C74 106.2(7) . . ?
C74 C73 H73 126.9 . . ?
N75 C74 C73 109.4(7) . . ?
N75 C74 C77 121.1(8) . . ?
N75 C74 C77A 120.5(15) . . ?
C73 C74 C77 129.3(7) . . ?
C73 C74 C77A 124(2) . . ?
C78 C77 C74 117.7(9) . . ?
C82 C77 C74 122.4(8) . . ?
C82 C77 C78 119.9(9) . . ?
C77 C78 H78 120.0 . . ?
C79 C78 C77 120.0(11) . . ?
C79 C78 H78 120.0 . . ?
C78 C79 H79 120.1 . . ?
C78 C79 C80 119.9(11) . . ?
C80 C79 H79 120.1 . . ?
C79 C80 H80 120.1 . . ?
C79 C80 C81 119.9(12) . . ?
C81 C80 H80 120.1 . . ?
C80 C81 H81 120.0 . . ?
C82 C81 C80 120.0(12) . . ?
C82 C81 H81 120.0 . . ?
C77 C82 H82 119.9 . . ?
C81 C82 C77 120.2(9) . . ?
C81 C82 H82 119.9 . . ?
O8 Ni2 O7 58.5(4) . . ?
N17 Ni2 O7 80.8(6) . . ?
N17 Ni2 O8 89.6(6) . . ?
N17 Ni2 N35 175.60(19) . . ?
N17 Ni2 O8A 94.3(4) . . ?
N17 Ni2 O7A 86.1(4) . . ?
N22 Ni2 O7 101.9(5) . . ?
N22 Ni2 O8 159.4(5) . . ?
N22 Ni2 N17 80.2(2) . . ?
N22 Ni2 N35 101.9(2) . . ?
N22 Ni2 N40 110.91(19) . . ?
N22 Ni2 O8A 152.0(4) . . ?
N22 Ni2 O7A 93.2(4) . . ?
N35 Ni2 O7 95.0(6) . . ?
N35 Ni2 O8 87.2(6) . . ?
N35 Ni2 O8A 82.0(4) . . ?
N35 Ni2 O7A 89.9(4) . . ?
N40 Ni2 O7 147.1(5) . . ?
N40 Ni2 O8 88.8(5) . . ?
N40 Ni2 N17 103.6(2) . . ?
N40 Ni2 N35 79.4(2) . . ?
N40 Ni2 O8A 97.1(4) . . ?
N40 Ni2 O7A 155.1(4) . . ?
O8A Ni2 O7A 58.9(3) . . ?
N2 O7 Ni2 91.1(9) . . ?
N2 O8 Ni2 93.5(9) . . ?
O8 N2 O7 116.9(13) . . ?
O9 N2 O7 120.7(15) . . ?
O9 N2 O8 121.9(15) . . ?
C12 N17 Ni2 130.6(5) . . ?
C12 N17 C16 119.0(6) . . ?
C16 N17 Ni2 109.6(5) . . ?
C20 N21 N22 106.5(6) . . ?
N21 N22 Ni2 134.9(4) . . ?
C18 N22 Ni2 111.8(5) . . ?
C18 N22 N21 109.6(6) . . ?
C30 N35 Ni2 129.6(4) . . ?
C34 N35 Ni2 110.8(4) . . ?
C34 N35 C30 118.6(5) . . ?
N40 N39 H39 120(4) . . ?
C38 N39 H39 127(4) . . ?
C38 N39 N40 111.8(5) . . ?
N39 N40 Ni2 140.1(4) . . ?
C36 N40 Ni2 113.6(4) . . ?
C36 N40 N39 104.5(5) . . ?
H11A C11 H11B 109.5 . . ?
H11A C11 H11C 109.5 . . ?
H11B C11 H11C 109.5 . . ?
C12 C11 H11A 109.5 . . ?
C12 C11 H11B 109.5 . . ?
C12 C11 H11C 109.5 . . ?
N17 C12 C11 119.3(6) . . ?
N17 C12 C13 120.9(8) . . ?
C13 C12 C11 119.8(8) . . ?
C12 C13 H13 120.6 . . ?
C14 C13 C12 118.8(8) . . ?
C14 C13 H13 120.6 . . ?
C13 C14 H14 119.6 . . ?
C15 C14 C13 120.9(7) . . ?
C15 C14 H14 119.6 . . ?
C14 C15 H15 121.1 . . ?
C14 C15 C16 117.8(8) . . ?
C16 C15 H15 121.1 . . ?
N17 C16 C15 122.6(8) . . ?
N17 C16 C18 115.3(6) . . ?
C15 C16 C18 122.0(7) . . ?
N22 C18 C16 119.2(7) . . ?
N22 C18 C19 108.7(7) . . ?
C19 C18 C16 132.1(6) . . ?
C18 C19 H19 127.6 . . ?
C18 C19 C20 104.8(6) . . ?
C20 C19 H19 127.6 . . ?
N21 C20 C19 110.3(7) . . ?
N21 C20 C23 116.2(15) . . ?
N21 C20 C23A 125.6(8) . . ?
C19 C20 C23 133.3(14) . . ?
C19 C20 C23A 123.8(8) . . ?
C24 C23 C20 120(2) . . ?
C28 C23 C20 125(2) . . ?
C28 C23 C24 114(2) . . ?
C23 C24 H24 119.3 . . ?
C23 C24 C25 121(3) . . ?
C25 C24 H24 119.3 . . ?
C24 C25 H25 118.8 . . ?
C26 C25 C24 122(2) . . ?
C26 C25 H25 118.8 . . ?
C25 C26 H26 120.9 . . ?
C25 C26 C27 118(2) . . ?
C27 C26 H26 120.9 . . ?
C26 C27 H27 121.0 . . ?
C26 C27 C28 118(2) . . ?
C28 C27 H27 121.0 . . ?
C23 C28 C27 124(2) . . ?
C23 C28 H28 118.1 . . ?
C27 C28 H28 118.1 . . ?
H29A C29 H29B 109.5 . . ?
H29A C29 H29C 109.5 . . ?
H29B C29 H29C 109.5 . . ?
C30 C29 H29A 109.5 . . ?
C30 C29 H29B 109.5 . . ?
C30 C29 H29C 109.5 . . ?
N35 C30 C29 118.8(6) . . ?
N35 C30 C31 119.9(6) . . ?
C31 C30 C29 121.4(7) . . ?
C30 C31 H31 119.7 . . ?
C32 C31 C30 120.7(7) . . ?
C32 C31 H31 119.7 . . ?
C31 C32 H32 120.0 . . ?
C31 C32 C33 119.9(6) . . ?
C33 C32 H32 120.0 . . ?
C32 C33 H33 120.8 . . ?
C34 C33 C32 118.3(6) . . ?
C34 C33 H33 120.8 . . ?
N35 C34 C33 122.6(6) . . ?
N35 C34 C36 114.9(5) . . ?
C33 C34 C36 122.5(6) . . ?
N40 C36 C34 118.1(5) . . ?
N40 C36 C37 111.5(5) . . ?
C37 C36 C34 130.4(5) . . ?
C36 C37 H37 127.0 . . ?
C38 C37 C36 105.9(5) . . ?
C38 C37 H37 127.0 . . ?
N39 C38 C37 106.3(6) . . ?
N39 C38 C41 123.2(6) . . ?
C37 C38 C41 130.3(6) . . ?
C42 C41 C38 119.7(6) . . ?
C42 C41 C46 118.4(7) . . ?
C46 C41 C38 121.9(6) . . ?
C41 C42 H42 119.0 . . ?
C43 C42 C41 122.1(7) . . ?
C43 C42 H42 119.0 . . ?
C42 C43 H43 120.8 . . ?
C42 C43 C44 118.3(8) . . ?
C44 C43 H43 120.8 . . ?
C43 C44 H44 119.5 . . ?
C45 C44 C43 121.0(8) . . ?
C45 C44 H44 119.5 . . ?
C44 C45 H45 120.3 . . ?
C44 C45 C46 119.5(8) . . ?
C46 C45 H45 120.3 . . ?
C41 C46 C45 120.6(7) . . ?
C41 C46 H46 119.7 . . ?
C45 C46 H46 119.7 . . ?
C24A C23A C20 120.5(12) . . ?
C28A C23A C20 121.0(11) . . ?
C28A C23A C24A 118.4(11) . . ?
C23A C24A H24A 120.0 . . ?
C23A C24A C25A 120.0(14) . . ?
C25A C24A H24A 120.0 . . ?
C24A C25A H25A 119.4 . . ?
C26A C25A C24A 121.1(13) . . ?
C26A C25A H25A 119.4 . . ?
C25A C26A H26A 119.7 . . ?
C25A C26A C27A 120.6(13) . . ?
C27A C26A H26A 119.7 . . ?
C26A C27A H27A 120.4 . . ?
C26A C27A C28A 119.2(12) . . ?
C28A C27A H27A 120.4 . . ?
C23A C28A C27A 120.5(10) . . ?
C23A C28A H28A 119.8 . . ?
C27A C28A H28A 119.8 . . ?
C64A C59A C56 122(2) . . ?
C60A C59A C56 120(2) . . ?
C60A C59A C64A 117.7(17) . . ?
C59A C64A H64A 118.6 . . ?
C59A C64A C63A 123(2) . . ?
C63A C64A H64A 118.6 . . ?
C64A C63A H63A 120.7 . . ?
C62A C63A C64A 119(2) . . ?
C62A C63A H63A 120.7 . . ?
C63A C62A H62A 120.3 . . ?
C61A C62A C63A 119(2) . . ?
C61A C62A H62A 120.3 . . ?
C59A C60A H60A 120.2 . . ?
C59A C60A C61A 119.7(19) . . ?
C61A C60A H60A 120.2 . . ?
C62A C61A C60A 122(2) . . ?
C62A C61A H61A 119.0 . . ?
C60A C61A H61A 119.0 . . ?
C82A C77A C74 122(2) . . ?
C82A C77A C78A 115(2) . . ?
C78A C77A C74 121(2) . . ?
C77A C82A H82A 119.9 . . ?
C81A C82A C77A 120(2) . . ?
C81A C82A H82A 119.9 . . ?
C82A C81A H81A 120.5 . . ?
C82A C81A C80A 119(3) . . ?
C80A C81A H81A 120.5 . . ?
C81A C80A H80A 120.2 . . ?
C81A C80A C79A 120(3) . . ?
C79A C80A H80A 120.2 . . ?
C80A C79A H79A 120.9 . . ?
C78A C79A C80A 118(3) . . ?
C78A C79A H79A 120.9 . . ?
C77A C78A H78A 121.9 . . ?
C79A C78A C77A 116(3) . . ?
C79A C78A H78A 121.9 . . ?
N2A O8A Ni2 92.4(7) . . ?
N2A O7A Ni2 91.5(6) . . ?
O7A N2A O8A 117.1(9) . . ?
O9A N2A O8A 120.4(10) . . ?
O9A N2A O7A 121.9(10) . . ?
N1A O3A Ni1 91.0(9) . . ?
O2A N1A O3A 114.2(13) . . ?
O4A N1A O3A 122.3(16) . . ?
O4A N1A O2A 123.5(16) . . ?
N1A O2A Ni1 95.3(10) . . ?

loop_
_geom_bond_atom_site_label_1
_geom_bond_atom_site_label_2
_geom_bond_distance
_geom_bond_site_symmetry_2
_geom_bond_publ_flag
Ni1 O2 2.131(9) . ?
Ni1 O3 2.229(8) . ?
Ni1 N53 2.142(5) . ?
Ni1 N58 2.052(5) . ?
Ni1 N67 2.124(6) . ?
Ni1 N76 2.006(6) . ?
Ni1 O3A 2.219(12) . ?
Ni1 O2A 2.137(12) . ?
O2 N1 1.268(10) . ?
O3 N1 1.272(10) . ?
O4 N1 1.217(10) . ?
N53 C48 1.346(8) . ?
N53 C52 1.351(7) . ?
N57 H57 0.78(6) . ?
N57 N58 1.334(7) . ?
N57 C56 1.357(7) . ?
N58 C54 1.344(7) . ?
N67 C66 1.309(9) . ?
N67 C68 1.383(8) . ?
N75 N76 1.375(7) . ?
N75 C74 1.353(8) . ?
N76 C72 1.362(8) . ?
C47 H47A 0.9800 . ?
C47 H47B 0.9800 . ?
C47 H47C 0.9800 . ?
C47 C48 1.484(8) . ?
C48 C49 1.408(9) . ?
C49 H49 0.9500 . ?
C49 C50 1.361(9) . ?
C50 H50 0.9500 . ?
C50 C51 1.369(9) . ?
C51 H51 0.9500 . ?
C51 C52 1.379(8) . ?
C52 C54 1.460(9) . ?
C54 C55 1.399(8) . ?
C55 H55 0.9500 . ?
C55 C56 1.381(8) . ?
C56 C59 1.444(11) . ?
C56 C59A 1.450(16) . ?
C59 C60 1.381(10) . ?
C59 C64 1.388(13) . ?
C60 H60 0.9500 . ?
C60 C61 1.396(11) . ?
C61 H61 0.9500 . ?
C61 C62 1.377(14) . ?
C62 H62 0.9500 . ?
C62 C63 1.382(12) . ?
C63 H63 0.9500 . ?
C63 C64 1.397(11) . ?
C64 H64 0.9500 . ?
C65 H65A 0.9800 . ?
C65 H65B 0.9800 . ?
C65 H65C 0.9800 . ?
C65 C66 1.514(9) . ?
C66 C71 1.409(10) . ?
C68 C69 1.390(9) . ?
C68 C72 1.443(10) . ?
C69 H69 0.9500 . ?
C69 C70 1.342(11) . ?
C70 H70 0.9500 . ?
C70 C71 1.367(10) . ?
C71 H71 0.9500 . ?
C72 C73 1.388(9) . ?
C73 H73 0.9500 . ?
C73 C74 1.394(10) . ?
C74 C77 1.504(11) . ?
C74 C77A 1.503(19) . ?
C77 C78 1.390(10) . ?
C77 C82 1.379(12) . ?
C78 H78 0.9500 . ?
C78 C79 1.376(12) . ?
C79 H79 0.9500 . ?
C79 C80 1.387(15) . ?
C80 H80 0.9500 . ?
C80 C81 1.387(12) . ?
C81 H81 0.9500 . ?
C81 C82 1.376(12) . ?
C82 H82 0.9500 . ?
Ni2 O7 2.207(12) . ?
Ni2 O8 2.177(13) . ?
Ni2 N17 2.137(5) . ?
Ni2 N22 1.997(5) . ?
Ni2 N35 2.140(5) . ?
Ni2 N40 2.031(5) . ?
Ni2 O8A 2.174(8) . ?
Ni2 O7A 2.194(8) . ?
O7 N2 1.274(13) . ?
O8 N2 1.239(13) . ?
O9 N2 1.235(13) . ?
N17 C12 1.339(9) . ?
N17 C16 1.351(8) . ?
N21 N22 1.362(7) . ?
N21 C20 1.352(8) . ?
N22 C18 1.346(7) . ?
N35 C30 1.363(8) . ?
N35 C34 1.362(7) . ?
N39 H39 0.93(5) . ?
N39 N40 1.364(6) . ?
N39 C38 1.362(7) . ?
N40 C36 1.339(6) . ?
C11 H11A 0.9800 . ?
C11 H11B 0.9800 . ?
C11 H11C 0.9800 . ?
C11 C12 1.511(10) . ?
C12 C13 1.403(8) . ?
C13 H13 0.9500 . ?
C13 C14 1.376(10) . ?
C14 H14 0.9500 . ?
C14 C15 1.360(10) . ?
C15 H15 0.9500 . ?
C15 C16 1.391(8) . ?
C16 C18 1.428(9) . ?
C18 C19 1.387(9) . ?
C19 H19 0.9500 . ?
C19 C20 1.387(9) . ?
C20 C23 1.487(18) . ?
C20 C23A 1.469(11) . ?
C23 C24 1.40(2) . ?
C23 C28 1.38(2) . ?
C24 H24 0.9500 . ?
C24 C25 1.42(2) . ?
C25 H25 0.9500 . ?
C25 C26 1.32(2) . ?
C26 H26 0.9500 . ?
C26 C27 1.40(2) . ?
C27 H27 0.9500 . ?
C27 C28 1.43(2) . ?
C28 H28 0.9500 . ?
C29 H29A 0.9800 . ?
C29 H29B 0.9800 . ?
C29 H29C 0.9800 . ?
C29 C30 1.493(9) . ?
C30 C31 1.379(8) . ?
C31 H31 0.9500 . ?
C31 C32 1.366(8) . ?
C32 H32 0.9500 . ?
C32 C33 1.371(8) . ?
C33 H33 0.9500 . ?
C33 C34 1.370(7) . ?
C34 C36 1.463(8) . ?
C36 C37 1.389(8) . ?
C37 H37 0.9500 . ?
C37 C38 1.374(7) . ?
C38 C41 1.462(8) . ?
C41 C42 1.375(8) . ?
C41 C46 1.381(9) . ?
C42 H42 0.9500 . ?
C42 C43 1.366(9) . ?
C43 H43 0.9500 . ?
C43 C44 1.390(10) . ?
C44 H44 0.9500 . ?
C44 C45 1.361(10) . ?
C45 H45 0.9500 . ?
C45 C46 1.385(9) . ?
C46 H46 0.9500 . ?
C23A C24A 1.394(14) . ?
C23A C28A 1.380(17) . ?
C24A H24A 0.9500 . ?
C24A C25A 1.414(14) . ?
C25A H25A 0.9500 . ?
C25A C26A 1.322(16) . ?
C26A H26A 0.9500 . ?
C26A C27A 1.391(15) . ?
C27A H27A 0.9500 . ?
C27A C28A 1.416(13) . ?
C28A H28A 0.9500 . ?
C59A C64A 1.392(18) . ?
C59A C60A 1.382(16) . ?
C64A H64A 0.9500 . ?
C64A C63A 1.398(17) . ?
C63A H63A 0.9500 . ?
C63A C62A 1.382(18) . ?
C62A H62A 0.9500 . ?
C62A C61A 1.375(19) . ?
C60A H60A 0.9500 . ?
C60A C61A 1.402(17) . ?
C61A H61A 0.9500 . ?
C77A C82A 1.38(2) . ?
C77A C78A 1.40(2) . ?
C82A H82A 0.9500 . ?
C82A C81A 1.37(2) . ?
C81A H81A 0.9500 . ?
C81A C80A 1.38(2) . ?
C80A H80A 0.9500 . ?
C80A C79A 1.39(2) . ?
C79A H79A 0.9500 . ?
C79A C78A 1.38(2) . ?
C78A H78A 0.9500 . ?
O8A N2A 1.260(10) . ?
O7A N2A 1.257(10) . ?
N2A O9A 1.230(10) . ?
O3A N1A 1.291(13) . ?
N1A O2A 1.272(13) . ?
N1A O4A 1.217(13) . ?

loop_
_geom_hbond_atom_site_label_D
_geom_hbond_atom_site_label_H
_geom_hbond_atom_site_label_A
_geom_hbond_distance_DH
_geom_hbond_distance_HA
_geom_hbond_distance_DA
_geom_hbond_angle_DHA
_geom_hbond_site_symmetry_A
_geom_hbond_publ_flag
N57 H57 N21 0.78(6) 2.07(6) 2.837(7) 169(7) . yes
N57 H57 N22 0.78(6) 2.60(6) 3.221(7) 139(6) . yes
C55 H55 O2 0.95 2.44 3.316(15) 153.9 3_666 yes
N39 H39 N75 0.93(5) 1.83(6) 2.750(7) 169(5) . yes
N39 H39 N76 0.93(5) 2.49(6) 3.230(8) 136(5) . yes
C11 H11C O8 0.98 2.24 2.76(3) 111.2 . yes
C29 H29A N21 0.98 2.58 3.494(8) 155.5 . yes
C37 H37 O7 0.95 2.39 3.277(19) 155.3 4_576 yes

loop_
_geom_torsion_atom_site_label_1
_geom_torsion_atom_site_label_2
_geom_torsion_atom_site_label_3
_geom_torsion_atom_site_label_4
_geom_torsion
_geom_torsion_site_symmetry_1
_geom_torsion_site_symmetry_2
_geom_torsion_site_symmetry_3
_geom_torsion_site_symmetry_4
_geom_torsion_publ_flag
Ni1 O2 N1 O3 3.6(13) . . . . ?
Ni1 O2 N1 O4 -177(3) . . . . ?
Ni1 O3 N1 O2 -3.5(12) . . . . ?
Ni1 O3 N1 O4 177(3) . . . . ?
Ni1 N53 C48 C47 -13.0(9) . . . . ?
Ni1 N53 C48 C49 169.2(4) . . . . ?
Ni1 N53 C52 C51 -171.0(5) . . . . ?
Ni1 N53 C52 C54 11.2(6) . . . . ?
Ni1 N58 C54 C52 -12.0(7) . . . . ?
Ni1 N58 C54 C55 166.5(4) . . . . ?
Ni1 N67 C66 C65 -17.4(10) . . . . ?
Ni1 N67 C66 C71 164.2(5) . . . . ?
Ni1 N67 C68 C69 -167.3(5) . . . . ?
Ni1 N67 C68 C72 15.1(7) . . . . ?
Ni1 N76 C72 C68 -17.1(7) . . . . ?
Ni1 N76 C72 C73 165.8(4) . . . . ?
Ni1 O3A N1A O2A 5.5(19) . . . . ?
Ni1 O3A N1A O4A -175(4) . . . . ?
N53 C48 C49 C50 -0.8(10) . . . . ?
N53 C52 C54 N58 0.1(8) . . . . ?
N53 C52 C54 C55 -178.1(6) . . . . ?
N57 N58 C54 C52 -178.7(5) . . . . ?
N57 N58 C54 C55 -0.1(7) . . . . ?
N57 C56 C59 C60 175.5(14) . . . . ?
N57 C56 C59 C64 -9(4) . . . . ?
N57 C56 C59A C64A -2(10) . . . . ?
N57 C56 C59A C60A -178(3) . . . . ?
N58 N57 C56 C55 0.0(7) . . . . ?
N58 N57 C56 C59 175(2) . . . . ?
N58 N57 C56 C59A -176(5) . . . . ?
N58 C54 C55 C56 0.1(7) . . . . ?
N67 C66 C71 C70 -1.2(11) . . . . ?
N67 C68 C69 C70 0.6(11) . . . . ?
N67 C68 C72 N76 0.5(9) . . . . ?
N67 C68 C72 C73 176.7(7) . . . . ?
N75 N76 C72 C68 175.0(6) . . . . ?
N75 N76 C72 C73 -2.1(7) . . . . ?
N75 C74 C77 C78 -179.2(7) . . . . ?
N75 C74 C77 C82 0.8(12) . . . . ?
N75 C74 C77A C82A -22(6) . . . . ?
N75 C74 C77A C78A 176(4) . . . . ?
N76 N75 C74 C73 0.0(7) . . . . ?
N76 N75 C74 C77 -175.2(6) . . . . ?
N76 N75 C74 C77A 153(3) . . . . ?
N76 C72 C73 C74 2.0(7) . . . . ?
C47 C48 C49 C50 -178.6(6) . . . . ?
C48 N53 C52 C51 0.8(9) . . . . ?
C48 N53 C52 C54 -177.0(5) . . . . ?
C48 C49 C50 C51 2.5(10) . . . . ?
C49 C50 C51 C52 -2.5(10) . . . . ?
C50 C51 C52 N53 0.9(10) . . . . ?
C50 C51 C52 C54 178.5(6) . . . . ?
C51 C52 C54 N58 -177.7(6) . . . . ?
C51 C52 C54 C55 4.1(11) . . . . ?
C52 N53 C48 C47 177.0(5) . . . . ?
C52 N53 C48 C49 -0.8(9) . . . . ?
C52 C54 C55 C56 178.5(6) . . . . ?
C54 C55 C56 N57 -0.1(7) . . . . ?
C54 C55 C56 C59 -175(2) . . . . ?
C54 C55 C56 C59A 176(6) . . . . ?
C55 C56 C59 C60 -11(3) . . . . ?
C55 C56 C59 C64 165(2) . . . . ?
C55 C56 C59A C64A -178(4) . . . . ?
C55 C56 C59A C60A 6(7) . . . . ?
C56 N57 N58 Ni1 -160.7(5) . . . . ?
C56 N57 N58 C54 0.1(7) . . . . ?
C56 C59 C60 C61 178(3) . . . . ?
C56 C59 C64 C63 -179(3) . . . . ?
C56 C59A C64A C63A -175(7) . . . . ?
C56 C59A C60A C61A 176(8) . . . . ?
C59 C60 C61 C62 -1.5(15) . . . . ?
C60 C59 C64 C63 -3(2) . . . . ?
C60 C61 C62 C63 2(2) . . . . ?
C61 C62 C63 C64 -3(2) . . . . ?
C62 C63 C64 C59 3(3) . . . . ?
C64 C59 C60 C61 1.7(13) . . . . ?
C65 C66 C71 C70 -179.5(7) . . . . ?
C66 N67 C68 C69 1.4(10) . . . . ?
C66 N67 C68 C72 -176.2(6) . . . . ?
C68 N67 C66 C65 177.2(6) . . . . ?
C68 N67 C66 C71 -1.1(10) . . . . ?
C68 C69 C70 C71 -3.0(12) . . . . ?
C68 C72 C73 C74 -174.4(7) . . . . ?
C69 C68 C72 N76 -177.1(6) . . . . ?
C69 C68 C72 C73 -1.0(12) . . . . ?
C69 C70 C71 C66 3.3(12) . . . . ?
C72 C68 C69 C70 178.1(7) . . . . ?
C72 C73 C74 N75 -1.2(8) . . . . ?
C72 C73 C74 C77 173.4(7) . . . . ?
C72 C73 C74 C77A -153(2) . . . . ?
C73 C74 C77 C78 6.7(12) . . . . ?
C73 C74 C77 C82 -173.3(8) . . . . ?
C73 C74 C77A C82A 128(4) . . . . ?
C73 C74 C77A C78A -34(6) . . . . ?
C74 N75 N76 Ni1 -162.0(5) . . . . ?
C74 N75 N76 C72 1.3(7) . . . . ?
C74 C77 C78 C79 178.0(9) . . . . ?
C74 C77 C82 C81 178.9(8) . . . . ?
C74 C77A C82A C81A 168(5) . . . . ?
C74 C77A C78A C79A -157(5) . . . . ?
C77 C78 C79 C80 4.0(17) . . . . ?
C78 C77 C82 C81 -1.1(14) . . . . ?
C78 C79 C80 C81 -3.1(19) . . . . ?
C79 C80 C81 C82 0.1(17) . . . . ?
C80 C81 C82 C77 2.0(15) . . . . ?
C82 C77 C78 C79 -2.0(14) . . . . ?
Ni2 O7 N2 O8 -2.1(17) . . . . ?
Ni2 O7 N2 O9 171(3) . . . . ?
Ni2 O8 N2 O7 2.1(17) . . . . ?
Ni2 O8 N2 O9 -171(3) . . . . ?
Ni2 N17 C12 C11 -11.4(10) . . . . ?
Ni2 N17 C12 C13 166.5(4) . . . . ?
Ni2 N17 C16 C15 -169.4(5) . . . . ?
Ni2 N17 C16 C18 10.9(7) . . . . ?
Ni2 N22 C18 C16 -17.7(7) . . . . ?
Ni2 N22 C18 C19 162.6(4) . . . . ?
Ni2 N35 C30 C29 -14.2(9) . . . . ?
Ni2 N35 C30 C31 165.4(5) . . . . ?
Ni2 N35 C34 C33 -168.4(4) . . . . ?
Ni2 N35 C34 C36 13.3(6) . . . . ?
Ni2 N40 C36 C34 -12.7(6) . . . . ?
Ni2 N40 C36 C37 168.1(4) . . . . ?
Ni2 O8A N2A O7A -1.0(11) . . . . ?
Ni2 O8A N2A O9A 170(2) . . . . ?
Ni2 O7A N2A O8A 1.0(11) . . . . ?
Ni2 O7A N2A O9A -170(2) . . . . ?
N17 C12 C13 C14 -0.3(10) . . . . ?
N17 C16 C18 N22 3.9(8) . . . . ?
N17 C16 C18 C19 -176.5(6) . . . . ?
N21 N22 C18 C16 -179.3(5) . . . . ?
N21 N22 C18 C19 1.0(7) . . . . ?
N21 C20 C23 C24 -180(9) . . . . ?
N21 C20 C23 C28 0(14) . . . . ?
N21 C20 C23A C24A 168(2) . . . . ?
N21 C20 C23A C28A -16(3) . . . . ?
N22 N21 C20 C19 -0.2(7) . . . . ?
N22 N21 C20 C23 -176(6) . . . . ?
N22 N21 C20 C23A 174.2(17) . . . . ?
N22 C18 C19 C20 -1.1(7) . . . . ?
N35 C30 C31 C32 1.5(10) . . . . ?
N35 C34 C36 N40 -1.1(8) . . . . ?
N35 C34 C36 C37 178.0(6) . . . . ?
N39 N40 C36 C34 179.5(5) . . . . ?
N39 N40 C36 C37 0.3(6) . . . . ?
N39 C38 C41 C42 -176.0(6) . . . . ?
N39 C38 C41 C46 2.4(9) . . . . ?
N40 N39 C38 C37 1.8(7) . . . . ?
N40 N39 C38 C41 178.2(5) . . . . ?
N40 C36 C37 C38 0.8(7) . . . . ?
C11 C12 C13 C14 177.6(7) . . . . ?
C12 N17 C16 C15 1.1(9) . . . . ?
C12 N17 C16 C18 -178.7(6) . . . . ?
C12 C13 C14 C15 2.9(11) . . . . ?
C13 C14 C15 C16 -3.4(11) . . . . ?
C14 C15 C16 N17 1.5(10) . . . . ?
C14 C15 C16 C18 -178.8(6) . . . . ?
C15 C16 C18 N22 -175.8(5) . . . . ?
C15 C16 C18 C19 3.8(11) . . . . ?
C16 N17 C12 C11 -179.6(6) . . . . ?
C16 N17 C12 C13 -1.6(9) . . . . ?
C16 C18 C19 C20 179.3(7) . . . . ?
C18 C19 C20 N21 0.8(7) . . . . ?
C18 C19 C20 C23 176(7) . . . . ?
C18 C19 C20 C23A -173.7(17) . . . . ?
C19 C20 C23 C24 6(16) . . . . ?
C19 C20 C23 C28 -174(6) . . . . ?
C19 C20 C23A C24A -18(4) . . . . ?
C19 C20 C23A C28A 157.3(16) . . . . ?
C20 N21 N22 Ni2 -156.1(4) . . . . ?
C20 N21 N22 C18 -0.5(6) . . . . ?
C20 C23 C24 C25 180(10) . . . . ?
C20 C23 C28 C27 -178(7) . . . . ?
C20 C23A C24A C25A 175(3) . . . . ?
C20 C23A C28A C27A -179.2(17) . . . . ?
C23 C24 C25 C26 -9(17) . . . . ?
C24 C23 C28 C27 1(15) . . . . ?
C24 C25 C26 C27 16(11) . . . . ?
C25 C26 C27 C28 -14(7) . . . . ?
C26 C27 C28 C23 5(10) . . . . ?
C28 C23 C24 C25 0(18) . . . . ?
C29 C30 C31 C32 -179.0(6) . . . . ?
C30 N35 C34 C33 1.6(9) . . . . ?
C30 N35 C34 C36 -176.8(5) . . . . ?
C30 C31 C32 C33 0.3(10) . . . . ?
C31 C32 C33 C34 -1.1(9) . . . . ?
C32 C33 C34 N35 0.2(9) . . . . ?
C32 C33 C34 C36 178.4(6) . . . . ?
C33 C34 C36 N40 -179.4(5) . . . . ?
C33 C34 C36 C37 -0.4(10) . . . . ?
C34 N35 C30 C29 178.1(6) . . . . ?
C34 N35 C30 C31 -2.4(9) . . . . ?
C34 C36 C37 C38 -178.3(6) . . . . ?
C36 C37 C38 N39 -1.5(6) . . . . ?
C36 C37 C38 C41 -177.6(6) . . . . ?
C37 C38 C41 C42 -0.4(10) . . . . ?
C37 C38 C41 C46 177.9(6) . . . . ?
C38 N39 N40 Ni2 -163.8(5) . . . . ?
C38 N39 N40 C36 -1.3(6) . . . . ?
C38 C41 C42 C43 174.5(6) . . . . ?
C38 C41 C46 C45 -176.0(6) . . . . ?
C41 C42 C43 C44 1.9(11) . . . . ?
C42 C41 C46 C45 2.4(10) . . . . ?
C42 C43 C44 C45 1.5(12) . . . . ?
C43 C44 C45 C46 -2.9(12) . . . . ?
C44 C45 C46 C41 0.9(11) . . . . ?
C46 C41 C42 C43 -3.9(10) . . . . ?
C23A C24A C25A C26A 2(4) . . . . ?
C24A C23A C28A C27A -3(4) . . . . ?
C24A C25A C26A C27A 0(3) . . . . ?
C25A C26A C27A C28A -4.0(19) . . . . ?
C26A C27A C28A C23A 6(2) . . . . ?
C28A C23A C24A C25A -1(4) . . . . ?
C59A C64A C63A C62A -2(6) . . . . ?
C59A C60A C61A C62A 0(3) . . . . ?
C64A C59A C60A C61A 0(3) . . . . ?
C64A C63A C62A C61A 2(6) . . . . ?
C63A C62A C61A C60A -1(5) . . . . ?
C60A C59A C64A C63A 1(5) . . . . ?
C77A C82A C81A C80A 10(9) . . . . ?
C82A C77A C78A C79A 40(8) . . . . ?
C82A C81A C80A C79A -2(10) . . . . ?
C81A C80A C79A C78A 13(10) . . . . ?
C80A C79A C78A C77A -32(9) . . . . ?
C78A C77A C82A C81A -29(8) . . . . ?
O3A N1A O2A Ni1 -6(2) . . . . ?
O4A N1A O2A Ni1 175(4) . . . . ?

loop_
_smtbx_masks_void_nr
_smtbx_masks_void_average_x
_smtbx_masks_void_average_y
_smtbx_masks_void_average_z
_smtbx_masks_void_volume
_smtbx_masks_void_count_electrons
_smtbx_masks_void_content
1 0.000 0.000 0.500 517.3 117.1 ?
2 0.000 0.500 0.000 517.3 117.1 ?
3 0.493 0.609 0.687 7.2 1.0 ?
4 0.493 0.891 0.187 7.2 1.0 ?
5 0.507 0.109 0.813 7.2 1.0 ?
6 0.507 0.391 0.313 7.2 1.0 ?
